data_7705597
loop_
_publ_author_name
'Parisi, Emmanuele'
'Capasso, Domenica'
'Capobianco, Amedeo'
'Peluso, Andrea'
'Di Gaetano, Sonia'
'Fusco, Sandra'
'Manfredi, Carla'
'Mozzillo, Rosaria'
'Pinto, Gabriella'
'Centore, Roberto'

_publ_section_title
;
 Tautomeric and conformational switching in a new versatile N-rich
 heterocyclic ligand.
;
_journal_issue 41
_journal_name_full 'Dalton transactions (Cambridge, England : 2003)'
_journal_page_first 14452
_journal_page_last 14462
_journal_paper_doi 10.1039/d0dt02572k
_journal_volume 49
_journal_year 2020
_chemical_formula_moiety '(c8 H7 N7), (H2 O)'
_chemical_formula_sum 'C8 H9 N7 O'
_chemical_formula_weight 219.22
_chemical_name_systematic '4-Methyl-7-(2-pyrazinyl)-2<i>H</i>-[1,2,4]triazolo[3,2-<i>c</i>][1,2,4]-triazole hydrate'
_space_group_crystal_system triclinic
_space_group_IT_number 2
_space_group_name_Hall '-P 1'
_space_group_name_H-M_alt 'P -1'
_atom_sites_solution_hydrogens mixed
_atom_sites_solution_primary direct
_atom_sites_solution_secondary difmap
_audit_creation_method SHELXL-2016/6
_audit_update_record
;
2020-07-15 deposited with the CCDC.	2020-10-06 downloaded from the CCDC.
;
_cell_angle_alpha 109.32(3)
_cell_angle_beta 93.16(3)
_cell_angle_gamma 96.25(3)
_cell_formula_units_Z 2
_cell_length_a 5.4070(13)
_cell_length_b 8.507(3)
_cell_length_c 11.507(5)
_cell_measurement_reflns_used 145
_cell_measurement_temperature 293(2)
_cell_measurement_theta_max 23.490
_cell_measurement_theta_min 4.464
_cell_volume 494.2(3)
_computing_cell_refinement
;
Dirax/lsq (Duisenberg <i>et al.</i>, 2000)
;
_computing_data_collection '<i>Collect</i> (Nonius, 1999)'
_computing_data_reduction
;
EvalCCD (Duisenberg <i>et al.</i>, 2003)
;
_computing_molecular_graphics
;
Ortep-3 for Windows (Farrugia, 2012) and 
Mercury (Macrae <i>et al.</i>, 2006)
;
_computing_publication_material 'WinGX (Farrugia, 2012)'
_computing_structure_refinement 'SHELXL-2016/6 (Sheldrick, 2015)'
_computing_structure_solution
;
SIR97 (Altomare <i>et al.</i>, 1999)
;
_diffrn_ambient_temperature 293(2)
_diffrn_detector 'CCD plate'
_diffrn_detector_area_resol_mean 9
_diffrn_detector_type
;
Bruker-Nonius 95mm CCD camera on \k-goniostat
;
_diffrn_measured_fraction_theta_full 0.993
_diffrn_measured_fraction_theta_max 0.981
_diffrn_measurement_device 'four-circle diffractometer'
_diffrn_measurement_device_type 'Bruker-Nonius KappaCCD'
_diffrn_measurement_method
;
CCD rotation images, thick slices
;
_diffrn_radiation_monochromator graphite
_diffrn_radiation_probe x-ray
_diffrn_radiation_source 'normal-focus sealed tube'
_diffrn_radiation_type MoK\a
_diffrn_radiation_wavelength 0.71073
_diffrn_reflns_av_R_equivalents 0.0505
_diffrn_reflns_av_unetI/netI 0.0577
_diffrn_reflns_Laue_measured_fraction_full 0.993
_diffrn_reflns_Laue_measured_fraction_max 0.981
_diffrn_reflns_limit_h_max 7
_diffrn_reflns_limit_h_min -6
_diffrn_reflns_limit_k_max 11
_diffrn_reflns_limit_k_min -9
_diffrn_reflns_limit_l_max 14
_diffrn_reflns_limit_l_min -14
_diffrn_reflns_number 5361
_diffrn_reflns_point_group_measured_fraction_full 0.993
_diffrn_reflns_point_group_measured_fraction_max 0.981
_diffrn_reflns_theta_full 25.242
_diffrn_reflns_theta_max 27.493
_diffrn_reflns_theta_min 2.614
_exptl_absorpt_coefficient_mu 0.108
_exptl_absorpt_correction_T_max 0.971
_exptl_absorpt_correction_T_min 0.950
_exptl_absorpt_correction_type multi-scan
_exptl_absorpt_process_details
;
 <i>SADABS</i> (Bruker, 2001)
;
_exptl_crystal_colour colourless
_exptl_crystal_density_diffrn 1.473
_exptl_crystal_description prism
_exptl_crystal_F_000 228
_exptl_crystal_recrystallization_method 'Re-crystallisation from solvent: Ethanol-water'
_exptl_crystal_size_max 0.400
_exptl_crystal_size_mid 0.300
_exptl_crystal_size_min 0.200
_refine_diff_density_max 0.215
_refine_diff_density_min -0.244
_refine_diff_density_rms 0.044
_refine_ls_extinction_method none
_refine_ls_goodness_of_fit_ref 1.053
_refine_ls_hydrogen_treatment mixed
_refine_ls_matrix_type full
_refine_ls_number_parameters 155
_refine_ls_number_reflns 2218
_refine_ls_number_restraints 0
_refine_ls_restrained_S_all 1.053
_refine_ls_R_factor_all 0.0755
_refine_ls_R_factor_gt 0.0490
_refine_ls_shift/su_max 0.000
_refine_ls_shift/su_mean 0.000
_refine_ls_structure_factor_coef Fsqd
_refine_ls_weighting_details 'w=1/[\s^2^(Fo^2^)+(0.0584P)^2^+0.1189P] where P=(Fo^2^+2Fc^2^)/3'
_refine_ls_weighting_scheme calc
_refine_ls_wR_factor_gt 0.1198
_refine_ls_wR_factor_ref 0.1380
_reflns_Friedel_coverage 0.000
_reflns_number_gt 1572
_reflns_number_total 2218
_reflns_threshold_expression 'I > 2\s(I)'
_cod_data_source_file d0dt02572k2.cif
_cod_data_source_block shelx
_cod_depositor_comments 'Adding full bibliography for 7705597--7705603.cif.'
_cod_database_code 7705597
_shelx_shelxl_version_number 2016/6
_shelx_space_group_comment
;
The symmetry employed for this shelxl refinement is uniquely defined
by the following loop, which should always be used as a source of
symmetry information in preference to the above space-group names.
They are only intended as comments.
;
_shelx_estimated_absorpt_t_min 0.958
_shelx_estimated_absorpt_t_max 0.979

loop_
_space_group_symop_operation_xyz
'x, y, z'
'-x, -y, -z'

loop_
_atom_site_label
_atom_site_type_symbol
_atom_site_fract_x
_atom_site_fract_y
_atom_site_fract_z
_atom_site_U_iso_or_equiv
_atom_site_adp_type
_atom_site_occupancy
_atom_site_site_symmetry_order
_atom_site_calc_flag
_atom_site_refinement_flags_posn
_atom_site_refinement_flags_adp
_atom_site_refinement_flags_occupancy
_atom_site_disorder_assembly
_atom_site_disorder_group
C1 C 0.5135(3) 0.2634(2) 0.00133(16) 0.0360(4) Uani 1 1 d . . . . .
C2 C 0.4166(4) 0.1128(2) -0.09136(17) 0.0432(4) Uani 1 1 d . . . . .
H2 H 0.269796 0.052789 -0.081357 0.052 Uiso 1 1 calc R U . . .
C3 C 0.7395(4) 0.1449(3) -0.20156(18) 0.0512(5) Uani 1 1 d . . . . .
H3 H 0.825602 0.106223 -0.271060 0.061 Uiso 1 1 calc R U . . .
C4 C 0.8338(4) 0.2944(3) -0.11103(18) 0.0466(5) Uani 1 1 d . . . . .
H4 H 0.980169 0.354398 -0.121485 0.056 Uiso 1 1 calc R U . . .
C5 C 0.3919(3) 0.3248(2) 0.11421(16) 0.0367(4) Uani 1 1 d . . . . .
C6 C 0.3148(3) 0.4792(2) 0.30039(16) 0.0400(4) Uani 1 1 d . . . . .
C7 C 0.6043(4) 0.6768(2) 0.36800(17) 0.0453(5) Uani 1 1 d . . . . .
C8 C 0.7618(5) 0.8309(3) 0.4530(2) 0.0636(6) Uani 1 1 d . . . . .
H8A H 0.931673 0.829589 0.432892 0.095 Uiso 1 1 calc R U . . .
H8B H 0.754223 0.834023 0.536850 0.095 Uiso 1 1 calc R U . . .
H8C H 0.700906 0.928590 0.443980 0.095 Uiso 1 1 calc R U . . .
N1 N 0.1840(3) 0.2512(2) 0.13811(14) 0.0439(4) Uani 1 1 d . . . . .
N2 N 0.1361(3) 0.3470(2) 0.25365(15) 0.0469(4) Uani 1 1 d . . . . .
H2N H -0.005(4) 0.315(3) 0.288(2) 0.056 Uiso 1 1 d . U . . .
N3 N 0.3865(3) 0.6121(2) 0.40076(14) 0.0457(4) Uani 1 1 d . . . . .
N4 N 0.6705(3) 0.5967(2) 0.25673(14) 0.0437(4) Uani 1 1 d . . . . .
N5 N 0.4765(3) 0.46712(18) 0.21365(13) 0.0375(4) Uani 1 1 d . . . . .
N6 N 0.7211(3) 0.3554(2) -0.00872(14) 0.0417(4) Uani 1 1 d . . . . .
N7 N 0.5288(3) 0.0532(2) -0.19347(15) 0.0494(4) Uani 1 1 d . . . . .
O1 O 0.2608(3) -0.2525(2) -0.35458(16) 0.0695(5) Uani 1 1 d . . . . .
H1O H 0.364(6) -0.161(4) -0.314(3) 0.083 Uiso 1 1 d . U . . .
H2O H 0.286(5) -0.294(4) -0.433(3) 0.083 Uiso 1 1 d . U . . .

loop_
_atom_site_aniso_label
_atom_site_aniso_U_11
_atom_site_aniso_U_22
_atom_site_aniso_U_33
_atom_site_aniso_U_23
_atom_site_aniso_U_13
_atom_site_aniso_U_12
C1 0.0361(9) 0.0353(9) 0.0350(8) 0.0103(7) 0.0057(7) 0.0017(7)
C2 0.0428(10) 0.0404(10) 0.0430(10) 0.0111(8) 0.0090(8) -0.0020(8)
C3 0.0524(12) 0.0555(12) 0.0393(10) 0.0066(9) 0.0170(8) 0.0036(9)
C4 0.0407(10) 0.0512(11) 0.0434(10) 0.0111(9) 0.0133(8) -0.0013(8)
C5 0.0357(9) 0.0358(9) 0.0356(9) 0.0092(7) 0.0069(7) -0.0006(7)
C6 0.0369(9) 0.0437(10) 0.0366(9) 0.0108(7) 0.0109(7) -0.0010(7)
C7 0.0421(10) 0.0473(11) 0.0400(10) 0.0085(8) 0.0110(8) -0.0046(8)
C8 0.0587(13) 0.0597(13) 0.0499(12) -0.0040(10) 0.0091(10) -0.0164(10)
N1 0.0429(9) 0.0419(8) 0.0412(8) 0.0084(7) 0.0106(6) -0.0033(7)
N2 0.0425(9) 0.0487(9) 0.0418(9) 0.0076(7) 0.0159(7) -0.0075(7)
N3 0.0445(9) 0.0471(9) 0.0376(8) 0.0060(7) 0.0126(7) -0.0041(7)
N4 0.0401(9) 0.0430(8) 0.0394(8) 0.0059(6) 0.0101(6) -0.0078(6)
N5 0.0350(8) 0.0394(8) 0.0342(7) 0.0085(6) 0.0103(6) -0.0030(6)
N6 0.0391(8) 0.0434(8) 0.0376(8) 0.0089(6) 0.0082(6) -0.0019(6)
N7 0.0536(10) 0.0441(9) 0.0413(9) 0.0039(7) 0.0089(7) -0.0010(7)
O1 0.0677(11) 0.0710(10) 0.0455(8) -0.0035(7) 0.0270(7) -0.0299(8)

loop_
_atom_type_symbol
_atom_type_description
_atom_type_scat_dispersion_real
_atom_type_scat_dispersion_imag
_atom_type_scat_source
C C 0.0033 0.0016 'International Tables Vol C Tables 4.2.6.8 and 6.1.1.4'
H H 0.0000 0.0000 'International Tables Vol C Tables 4.2.6.8 and 6.1.1.4'
N N 0.0061 0.0033 'International Tables Vol C Tables 4.2.6.8 and 6.1.1.4'
O O 0.0106 0.0060 'International Tables Vol C Tables 4.2.6.8 and 6.1.1.4'

loop_
_geom_angle_atom_site_label_1
_geom_angle_atom_site_label_2
_geom_angle_atom_site_label_3
_geom_angle
_geom_angle_site_symmetry_1
_geom_angle_site_symmetry_3
_geom_angle_publ_flag
N6 C1 C2 121.80(17) . . ?
N6 C1 C5 117.37(15) . . ?
C2 C1 C5 120.83(16) . . ?
N7 C2 C1 121.52(17) . . ?
N7 C2 H2 119.2 . . ?
C1 C2 H2 119.2 . . ?
N7 C3 C4 122.41(18) . . ?
N7 C3 H3 118.8 . . ?
C4 C3 H3 118.8 . . ?
N6 C4 C3 121.68(18) . . ?
N6 C4 H4 119.2 . . ?
C3 C4 H4 119.2 . . ?
N1 C5 N5 108.98(15) . . ?
N1 C5 C1 125.21(16) . . ?
N5 C5 C1 125.81(16) . . ?
N3 C6 N2 141.99(17) . . ?
N3 C6 N5 111.50(16) . . ?
N2 C6 N5 106.50(16) . . ?
N4 C7 N3 117.32(17) . . ?
N4 C7 C8 120.83(18) . . ?
N3 C7 C8 121.85(18) . . ?
C7 C8 H8A 109.5 . . ?
C7 C8 H8B 109.5 . . ?
H8A C8 H8B 109.5 . . ?
C7 C8 H8C 109.5 . . ?
H8A C8 H8C 109.5 . . ?
H8B C8 H8C 109.5 . . ?
C5 N1 N2 106.70(15) . . ?
C6 N2 N1 109.99(15) . . ?
C6 N2 H2N 130.1(14) . . ?
N1 N2 H2N 119.9(14) . . ?
C6 N3 C7 100.79(15) . . ?
C7 N4 N5 100.50(15) . . ?
C6 N5 C5 107.83(15) . . ?
C6 N5 N4 109.89(14) . . ?
C5 N5 N4 142.23(15) . . ?
C1 N6 C4 116.39(16) . . ?
C2 N7 C3 116.18(16) . . ?
H1O O1 H2O 113(3) . . ?

loop_
_geom_bond_atom_site_label_1
_geom_bond_atom_site_label_2
_geom_bond_distance
_geom_bond_site_symmetry_2
_geom_bond_publ_flag
C1 N6 1.330(2) . ?
C1 C2 1.394(3) . ?
C1 C5 1.453(2) . ?
C2 N7 1.326(2) . ?
C2 H2 0.9300 . ?
C3 N7 1.335(3) . ?
C3 C4 1.373(3) . ?
C3 H3 0.9300 . ?
C4 N6 1.331(3) . ?
C4 H4 0.9300 . ?
C5 N1 1.314(2) . ?
C5 N5 1.375(2) . ?
C6 N3 1.324(2) . ?
C6 N2 1.339(2) . ?
C6 N5 1.349(2) . ?
C7 N4 1.326(2) . ?
C7 N3 1.370(2) . ?
C7 C8 1.489(3) . ?
C8 H8A 0.9600 . ?
C8 H8B 0.9600 . ?
C8 H8C 0.9600 . ?
N1 N2 1.366(2) . ?
N2 H2N 0.93(2) . ?
N4 N5 1.375(2) . ?
O1 H1O 0.88(3) . ?
O1 H2O 0.88(3) . ?

loop_
_geom_hbond_atom_site_label_D
_geom_hbond_atom_site_label_H
_geom_hbond_atom_site_label_A
_geom_hbond_distance_DH
_geom_hbond_distance_HA
_geom_hbond_distance_DA
_geom_hbond_angle_DHA
_geom_hbond_site_symmetry_A
C4 H4 N4 0.93 2.60 3.440(3) 151.1 2_765
N2 H2N O1 0.93(2) 1.74(3) 2.668(2) 178(2) 2
O1 H1O N7 0.88(3) 1.97(3) 2.827(3) 166(3) .
O1 H2O N3 0.88(3) 1.95(3) 2.820(3) 172(3) 1_544

loop_
_geom_torsion_atom_site_label_1
_geom_torsion_atom_site_label_2
_geom_torsion_atom_site_label_3
_geom_torsion_atom_site_label_4
_geom_torsion
_geom_torsion_site_symmetry_1
_geom_torsion_site_symmetry_2
_geom_torsion_site_symmetry_3
_geom_torsion_site_symmetry_4
_geom_torsion_publ_flag
N6 C1 C2 N7 0.8(3) . . . . ?
C5 C1 C2 N7 -178.31(17) . . . . ?
N7 C3 C4 N6 0.9(3) . . . . ?
N6 C1 C5 N1 178.75(17) . . . . ?
C2 C1 C5 N1 -2.1(3) . . . . ?
N6 C1 C5 N5 -2.2(3) . . . . ?
C2 C1 C5 N5 176.98(17) . . . . ?
N5 C5 N1 N2 -0.2(2) . . . . ?
C1 C5 N1 N2 179.04(17) . . . . ?
N3 C6 N2 N1 -178.3(3) . . . . ?
N5 C6 N2 N1 0.1(2) . . . . ?
C5 N1 N2 C6 0.0(2) . . . . ?
N2 C6 N3 C7 177.6(3) . . . . ?
N5 C6 N3 C7 -0.8(2) . . . . ?
N4 C7 N3 C6 0.6(2) . . . . ?
C8 C7 N3 C6 -179.5(2) . . . . ?
N3 C7 N4 N5 -0.2(2) . . . . ?
C8 C7 N4 N5 179.9(2) . . . . ?
N3 C6 N5 C5 178.70(16) . . . . ?
N2 C6 N5 C5 -0.2(2) . . . . ?
N3 C6 N5 N4 0.7(2) . . . . ?
N2 C6 N5 N4 -178.18(15) . . . . ?
N1 C5 N5 C6 0.3(2) . . . . ?
C1 C5 N5 C6 -178.94(17) . . . . ?
N1 C5 N5 N4 177.1(2) . . . . ?
C1 C5 N5 N4 -2.1(4) . . . . ?
C7 N4 N5 C6 -0.3(2) . . . . ?
C7 N4 N5 C5 -177.1(2) . . . . ?
C2 C1 N6 C4 -1.2(3) . . . . ?
C5 C1 N6 C4 177.93(17) . . . . ?
C3 C4 N6 C1 0.4(3) . . . . ?
C1 C2 N7 C3 0.5(3) . . . . ?
C4 C3 N7 C2 -1.3(3) . . . . ?
